data_9010674
loop_
_publ_author_name
'Campostrini, I.'
'Demartin, F.'
'Gramaccioli, C. M.'
'Orlandi, P.'

_publ_section_title
;
 Hephaistosite, TlPb2Cl5, a new thallium mineral series from La Fossa Crater,
 Vulcano, Aeolian Islands, Italy
 Location: La Fossa Crater, Vulcano, Aeolian Islands, Italy
;
_journal_name_full 'The Canadian Mineralogist'
_journal_page_first 701
_journal_page_last 708
_journal_paper_doi 10.3749/canmin.46.3.701
_journal_volume 46
_journal_year 2008
_chemical_formula_sum 'Cl5 Pb2 Tl'
_chemical_name_mineral Hephaistosite
_space_group_IT_number 14
_symmetry_space_group_name_Hall '-P 2ybc'
_symmetry_space_group_name_H-M 'P 1 21/c 1'
_cell_angle_alpha 90
_cell_angle_beta 90.092
_cell_angle_gamma 90
_cell_length_a 8.9477
_cell_length_b 7.9218
_cell_length_c 12.4955
_cell_formula_units_Z 4
_cell_volume 885.704
_database_code_amcsd 0006195
_exptl_crystal_density_diffrn 5.970
_cod_original_cell_volume 885.703
_cod_original_formula_sum 'Tl Pb2 Cl5'
_cod_database_code 9010674

loop_
_space_group_symop_operation_xyz
x,y,z
x,1/2-y,1/2+z
-x,1/2+y,1/2-z
-x,-y,-z

loop_
_atom_site_aniso_label
_atom_site_aniso_U_11
_atom_site_aniso_U_22
_atom_site_aniso_U_33
_atom_site_aniso_U_12
_atom_site_aniso_U_13
_atom_site_aniso_U_23
Tl 0.03140 0.03400 0.03680 0.00580 0.00300 0.00590
Pb1 0.02500 0.02390 0.02150 -0.00280 0.00030 -0.00170
Pb2 0.01850 0.02230 0.02090 0.00070 0.00110 -0.00150
Cl1 0.01700 0.02620 0.03750 -0.00050 0.00050 0.01560
Cl2 0.01790 0.01850 0.02660 0.00170 -0.00030 0.00440
Cl3 0.02690 0.02060 0.01520 0.00730 0.00730 0.00470
Cl4 0.02200 0.02070 0.01830 0.00030 0.00060 -0.00150
Cl5 0.02450 0.02230 0.01960 -0.00210 -0.00010 -0.00190

loop_
_atom_site_label
_atom_site_fract_x
_atom_site_fract_y
_atom_site_fract_z
_atom_site_U_iso_or_equiv
Tl 0.98934 -0.05117 0.16638 0.03410
Pb1 0.49483 -0.00984 0.17439 0.02350
Pb2 0.75346 0.43582 0.00620 0.02060
Cl1 0.04090 0.32200 0.08000 0.02690
Cl2 0.45740 0.33430 0.09650 0.02100
Cl3 0.27480 0.15750 0.31180 0.02090
Cl4 0.71890 0.04080 0.00160 0.02030
Cl5 0.73080 0.18750 0.27820 0.02210

loop_
_cod_related_entry_id
_cod_related_entry_database
_cod_related_entry_code
1 AMCSD 0006195
